data_7028000
loop_
_publ_author_name
'Dieleman, Cedric B.'
'Matt, Dominique'
'Neda, Ion'
'Schmutzler, Reinhard'
'Th\"onnessen, Holger'
'Jones, Peter G.'
'Harriman, Anthony'

_publ_section_title
;
 Mobility of gold and silver ions around a macrocyclic polyphosphane.
 Supramolecular architecture of a digold--calix[4]arene complex
;
_journal_issue 13
_journal_name_full 'Journal of the Chemical Society, Dalton Transactions'
_journal_page_first 2115
_journal_paper_doi 10.1039/a801586d
_journal_year 1998
_chemical_formula_sum 'C76 H90 Au2 Cl2 N12 O13 P8'
_chemical_formula_weight 2092.19
_chemical_name_systematic
;
 ?
;
_space_group_IT_number 15
_symmetry_cell_setting monoclinic
_symmetry_space_group_name_Hall '-C 2yc'
_symmetry_space_group_name_H-M 'C 1 2/c 1'
_atom_sites_solution_hydrogens geom
_atom_sites_solution_primary direct
_atom_sites_solution_secondary difmap
_audit_creation_method SHELXL
_cell_angle_alpha 90.00
_cell_angle_beta 124.671(10)
_cell_angle_gamma 90.00
_cell_formula_units_Z 8
_cell_length_a 37.230(6)
_cell_length_b 27.211(4)
_cell_length_c 21.269(4)
_cell_measurement_reflns_used 81
_cell_measurement_temperature 173(2)
_cell_measurement_theta_max 11.5
_cell_measurement_theta_min 10
_cell_volume 17721(6)
_computing_cell_refinement 'Siemens XSCANS'
_computing_data_collection 'Siemens XSCANS'
_computing_data_reduction 'Siemens XSCANS'
_computing_molecular_graphics 'Siemens XP5'
_computing_publication_material 'SHELXL-93 (Sheldrick, 1993)'
_computing_structure_refinement 'SHELXL-93 (Sheldrick, 1993)'
_computing_structure_solution 'SHELXS-86 (Sheldrick, 1990)'
_diffrn_ambient_temperature 143(2)
_diffrn_measurement_device 'Siemens P4'
_diffrn_measurement_method '\w scans'
_diffrn_radiation_monochromator graphite
_diffrn_radiation_source 'fine-focus sealed tube'
_diffrn_radiation_type MoK\a
_diffrn_radiation_wavelength 0.71073
_diffrn_reflns_av_R_equivalents 0.0909
_diffrn_reflns_av_sigmaI/netI 0.1472
_diffrn_reflns_limit_h_max 44
_diffrn_reflns_limit_h_min -36
_diffrn_reflns_limit_k_max 32
_diffrn_reflns_limit_k_min -32
_diffrn_reflns_limit_l_max 0
_diffrn_reflns_limit_l_min -25
_diffrn_reflns_number 23002
_diffrn_reflns_theta_max 25.00
_diffrn_reflns_theta_min 3.00
_diffrn_standards_decay_% 0
_diffrn_standards_interval_count 247
_diffrn_standards_number 3
_exptl_absorpt_coefficient_mu 3.570
_exptl_absorpt_correction_T_max 0.684
_exptl_absorpt_correction_T_min 1.000
_exptl_absorpt_correction_type psi-scans
_exptl_crystal_colour colourless
_exptl_crystal_density_diffrn 1.463
_exptl_crystal_description tablet
_exptl_crystal_F_000 7808
_exptl_crystal_size_max 0.70
_exptl_crystal_size_mid 0.30
_exptl_crystal_size_min 0.15
_refine_diff_density_max 1.252
_refine_diff_density_min -0.721
_refine_diff_density_rms 0.135
_refine_ls_extinction_method none
_refine_ls_goodness_of_fit_all 0.858
_refine_ls_goodness_of_fit_obs 1.030
_refine_ls_hydrogen_treatment 'methyls rigid, others riding'
_refine_ls_matrix_type full
_refine_ls_number_parameters 949
_refine_ls_number_reflns 15499
_refine_ls_number_restraints 900
_refine_ls_restrained_S_all 0.908
_refine_ls_restrained_S_obs 0.986
_refine_ls_R_factor_all 0.1116
_refine_ls_R_factor_obs 0.0489
_refine_ls_shift/esd_max 0.035
_refine_ls_shift/esd_mean 0.001
_refine_ls_structure_factor_coef Fsqd
_refine_ls_weighting_details 'w=1/[\s^2^(Fo^2^)+(0.0375P)^2^] where P=(Fo^2^+2Fc^2^)/3'
_refine_ls_weighting_scheme calc
_refine_ls_wR_factor_all 0.1130
_refine_ls_wR_factor_obs 0.0913
_reflns_number_observed 8571
_reflns_number_total 15517
_reflns_observed_criterion >2sigma(I)
_cod_data_source_file D801586sup1.cif
_cod_data_source_block lekka
_cod_depositor_comments
;
The following automatic conversions were performed:

'_geom_bond_publ_flag' value 'Y' changed to 'y' according to
/home/saulius/struct/CIF-dictionaries/cif_core.dic dictionary named
'cif_core.dic' version 2.4.2 from 2011-04-26 (124
times).

'_geom_angle_publ_flag' value 'Y' changed to 'y' according
to /home/saulius/struct/CIF-dictionaries/cif_core.dic dictionary
named 'cif_core.dic' version 2.4.2 from 2011-04-26 (198
times).

'_geom_torsion_publ_flag' value 'Y' changed to 'y' according
to /home/saulius/struct/CIF-dictionaries/cif_core.dic dictionary
named 'cif_core.dic' version 2.4.2 from 2011-04-26 (266 times).

Automatic conversion script
Id: cif_fix_values 1891 2012-01-12 08:04:46Z andrius 

The following automatic conversions were performed:

'_refine_ls_weighting_scheme' value 'calc
w=1/[\s^2^(Fo^2^)+(0.0375P)^2^] where P=(Fo^2^+2Fc^2^)/3' was changed
to 'calc'. New tag '_refine_ls_weighting_details' was created. The
value of the new tag was set to 'w=1/[\s^2^(Fo^2^)+(0.0375P)^2^]
where P=(Fo^2^+2Fc^2^)/3'.

Automatic conversion script
Id: cif_fix_values 3143 2015-03-26 13:38:13Z robertas 
;
_cod_original_cell_volume 17720.8(51)
_cod_original_sg_symbol_H-M C2/c
_cod_database_code 7028000

loop_
_symmetry_equiv_pos_as_xyz
'x, y, z'
'-x, y, -z+1/2'
'x+1/2, y+1/2, z'
'-x+1/2, y+1/2, -z+1/2'
'-x, -y, -z'
'x, -y, z-1/2'
'-x+1/2, -y+1/2, -z'
'x+1/2, -y+1/2, z-1/2'

loop_
_atom_site_aniso_label
_atom_site_aniso_U_11
_atom_site_aniso_U_22
_atom_site_aniso_U_33
_atom_site_aniso_U_23
_atom_site_aniso_U_13
_atom_site_aniso_U_12
Au1 0.0380(2) 0.0195(2) 0.0292(2) -0.0022(2) 0.0211(2) -0.0034(2)
Cl1 0.078(2) 0.0229(12) 0.048(2) -0.0057(11) 0.043(2) -0.0006(12)
Au2 0.0438(2) 0.0218(2) 0.0328(2) -0.0049(2) 0.0261(2) -0.0012(2)
Cl2 0.080(2) 0.0204(11) 0.047(2) -0.0027(11) 0.045(2) -0.0001(12)
P1 0.0277(14) 0.0199(11) 0.0215(13) -0.0012(10) 0.0146(12) -0.0045(10)
P2 0.035(2) 0.0230(13) 0.044(2) 0.0037(12) 0.0122(14) -0.0012(12)
P3 0.037(2) 0.0209(11) 0.0296(14) -0.0038(10) 0.0226(13) -0.0012(11)
P4 0.035(2) 0.0197(11) 0.0287(14) 0.0003(10) 0.0177(13) -0.0019(11)
N1 0.027(4) 0.022(3) 0.015(4) -0.002(3) 0.011(3) -0.003(3)
N2 0.037(4) 0.025(4) 0.014(4) -0.003(3) 0.013(4) 0.003(3)
N3 0.030(4) 0.027(4) 0.021(4) 0.000(3) 0.016(4) -0.006(3)
N4 0.056(5) 0.027(4) 0.044(5) -0.010(4) 0.034(4) -0.012(4)
N5 0.032(5) 0.044(5) 0.041(5) -0.007(4) 0.015(4) -0.009(4)
N6 0.036(4) 0.024(4) 0.074(5) -0.019(4) 0.036(4) -0.009(4)
N7 0.039(5) 0.033(4) 0.031(5) -0.009(3) 0.023(4) -0.004(3)
N8 0.044(4) 0.036(4) 0.030(5) 0.006(3) 0.029(4) 0.002(3)
N9 0.033(4) 0.025(4) 0.027(4) -0.008(3) 0.024(4) -0.005(3)
N10 0.033(5) 0.022(4) 0.035(5) -0.008(3) 0.017(4) -0.010(3)
N11 0.028(4) 0.056(5) 0.037(4) 0.000(4) 0.021(4) 0.001(4)
N12 0.034(5) 0.009(3) 0.066(5) 0.009(4) 0.034(5) 0.009(3)
O1 0.045(4) 0.039(4) 0.029(4) -0.014(3) 0.020(3) -0.012(3)
O2 0.049(4) 0.055(4) 0.059(5) -0.004(4) 0.038(4) 0.011(4)
O3 0.051(5) 0.065(5) 0.120(7) -0.029(5) 0.062(5) -0.017(4)
O4 0.096(7) 0.074(5) 0.056(5) -0.029(4) 0.054(5) -0.036(5)
O5 0.051(5) 0.057(4) 0.025(4) 0.008(3) 0.009(3) 0.001(4)
O6 0.054(4) 0.048(4) 0.040(4) 0.003(3) 0.033(4) -0.013(4)
O7 0.064(5) 0.059(5) 0.039(4) -0.014(3) 0.031(4) -0.002(4)
O8 0.027(4) 0.080(5) 0.057(5) -0.016(4) 0.019(4) -0.016(4)
O9 0.023(3) 0.021(3) 0.027(3) 0.000(3) 0.016(3) -0.003(3)
O10 0.024(3) 0.025(3) 0.035(4) 0.002(3) 0.015(3) -0.004(3)
O11 0.027(4) 0.022(3) 0.023(3) -0.003(2) 0.016(3) 0.000(3)
O12 0.028(4) 0.019(3) 0.028(4) -0.004(3) 0.014(3) -0.010(3)
C1 0.026(5) 0.046(6) 0.029(6) 0.003(5) 0.013(5) 0.002(4)
C2 0.034(5) 0.030(5) 0.019(5) 0.007(4) 0.015(4) 0.001(4)
C3 0.068(8) 0.026(5) 0.042(7) -0.004(4) 0.027(6) 0.006(5)
C4 0.040(5) 0.033(5) 0.030(5) -0.001(4) 0.026(5) -0.004(4)
C5 0.044(6) 0.044(6) 0.044(6) -0.013(5) 0.031(6) -0.014(5)
C6 0.113(10) 0.078(8) 0.063(7) -0.043(6) 0.073(7) -0.081(8)
C7 0.039(6) 0.028(5) 0.060(5) -0.023(5) 0.032(5) -0.015(5)
C8 0.049(7) 0.073(8) 0.068(7) -0.001(7) 0.009(6) 0.007(6)
C9 0.047(5) 0.037(6) 0.039(5) -0.016(5) 0.026(5) -0.024(4)
C10 0.080(8) 0.037(6) 0.147(12) -0.027(7) 0.094(9) -0.017(6)
C11 0.035(6) 0.042(5) 0.036(6) -0.012(5) 0.014(5) -0.009(5)
C12 0.051(5) 0.036(5) 0.028(5) -0.004(4) 0.028(5) -0.003(4)
C13 0.075(8) 0.033(5) 0.043(7) 0.007(4) 0.040(6) 0.002(5)
C14 0.052(5) 0.035(5) 0.029(6) -0.005(4) 0.029(5) -0.007(4)
C15 0.035(6) 0.048(6) 0.045(6) -0.002(5) 0.030(5) 0.001(4)
C16 0.058(7) 0.054(7) 0.048(7) -0.010(6) 0.025(6) -0.032(6)
C17 0.039(6) 0.025(5) 0.044(6) 0.002(4) 0.022(5) 0.006(4)
C18 0.046(8) 0.131(12) 0.064(8) -0.006(8) 0.038(7) -0.021(8)
C19 0.032(6) 0.039(6) 0.044(6) 0.003(5) 0.017(5) -0.005(5)
C20 0.017(5) 0.022(5) 0.065(6) 0.023(5) 0.023(5) 0.014(4)
C31 0.029(4) 0.020(4) 0.016(5) 0.000(3) 0.012(4) 0.000(3)
C32 0.028(4) 0.019(4) 0.026(5) -0.001(4) 0.017(4) -0.002(3)
C33 0.029(5) 0.030(4) 0.032(5) -0.006(4) 0.023(5) -0.003(4)
C34 0.032(5) 0.020(4) 0.028(5) -0.002(4) 0.015(4) 0.000(3)
C35 0.023(5) 0.025(4) 0.029(5) 0.001(4) 0.013(4) 0.006(3)
C36 0.029(4) 0.027(4) 0.016(4) -0.003(3) 0.017(4) -0.004(3)
C37 0.033(5) 0.026(4) 0.030(5) 0.001(4) 0.018(4) -0.001(4)
C38 0.044(6) 0.023(4) 0.058(6) -0.003(5) 0.027(5) -0.001(4)
C39 0.059(7) 0.029(5) 0.109(10) -0.001(6) 0.052(7) 0.001(5)
C40 0.054(6) 0.023(5) 0.092(8) 0.006(5) 0.031(6) 0.017(5)
C41 0.096(10) 0.026(5) 0.098(8) -0.017(6) 0.067(8) 0.005(6)
C42 0.018(5) 0.023(4) 0.022(4) -0.004(3) 0.007(4) -0.007(3)
C43 0.022(5) 0.027(5) 0.024(4) -0.001(4) 0.007(4) -0.007(3)
C44 0.022(5) 0.032(5) 0.026(4) -0.003(4) 0.012(4) -0.004(4)
C45 0.012(5) 0.034(5) 0.032(5) 0.000(4) 0.009(4) -0.001(3)
C46 0.019(5) 0.032(5) 0.022(5) 0.000(4) 0.007(4) -0.008(3)
C47 0.011(4) 0.022(4) 0.029(4) -0.009(3) 0.007(4) -0.010(3)
C48 0.030(5) 0.023(4) 0.023(5) -0.004(4) 0.014(4) 0.002(4)
C49 0.030(6) 0.043(5) 0.036(5) 0.005(4) 0.013(5) 0.015(4)
C50 0.047(8) 0.108(10) 0.156(14) 0.068(10) 0.061(10) 0.048(7)
C51 0.113(12) 0.120(11) 0.042(6) 0.027(6) 0.025(7) 0.085(9)
C52 0.055(8) 0.044(6) 0.103(9) 0.001(6) 0.021(8) 0.030(5)
C53 0.034(4) 0.022(4) 0.025(5) 0.000(4) 0.026(4) 0.004(3)
C54 0.033(4) 0.020(4) 0.031(5) -0.003(4) 0.024(4) -0.001(3)
C55 0.030(5) 0.030(4) 0.035(6) 0.005(4) 0.021(5) 0.001(4)
C56 0.040(5) 0.019(4) 0.038(6) 0.003(4) 0.026(5) 0.003(3)
C57 0.035(5) 0.022(4) 0.031(5) -0.004(4) 0.025(4) 0.000(4)
C58 0.037(4) 0.022(4) 0.025(5) -0.005(3) 0.027(4) -0.004(3)
C59 0.033(5) 0.022(4) 0.032(5) -0.004(4) 0.023(4) -0.001(4)
C60 0.048(6) 0.023(4) 0.073(7) 0.012(5) 0.037(6) 0.005(4)
C61 0.052(9) 0.013(8) 0.206(22) 0.035(12) 0.047(11) 0.008(7)
C62 0.161(20) 0.026(9) 0.101(11) -0.007(9) 0.083(12) 0.025(11)
C63 0.104(15) 0.024(8) 0.130(18) 0.025(10) 0.090(15) 0.016(9)
C64 0.026(5) 0.014(4) 0.031(5) 0.000(3) 0.017(4) -0.001(3)
C65 0.023(5) 0.019(4) 0.029(4) -0.005(3) 0.017(4) 0.002(3)
C66 0.027(5) 0.021(4) 0.038(5) -0.003(4) 0.025(5) -0.003(4)
C67 0.026(5) 0.017(4) 0.037(5) -0.007(3) 0.022(5) -0.001(3)
C68 0.027(5) 0.016(4) 0.018(5) 0.001(3) 0.013(4) 0.004(3)
C69 0.014(5) 0.015(4) 0.020(4) 0.001(3) 0.006(4) 0.000(3)
C70 0.026(5) 0.021(4) 0.023(5) 0.006(4) 0.014(4) 0.005(4)
C71 0.046(6) 0.020(4) 0.047(6) -0.011(4) 0.032(5) -0.011(4)
C72 0.129(11) 0.070(8) 0.077(7) -0.058(6) 0.082(7) -0.076(7)
C73 0.065(7) 0.038(6) 0.050(7) -0.014(5) 0.042(6) -0.025(5)
C74 0.055(8) 0.024(5) 0.209(14) 0.012(8) 0.061(8) -0.007(5)
O1W 0.152(14) 0.122(12) 0.106(12) 0.000 0.086(11) 0.000
C96 0.114(23) 0.066(13) 0.194(24) 0.000 0.129(19) 0.000
C97 0.085(14) 0.141(13) 0.148(17) 0.039(11) 0.079(13) 0.016(13)
C98 0.112(13) 0.155(13) 0.157(15) -0.054(11) 0.107(12) -0.044(13)
C99 0.118(20) 0.070(13) 0.248(25) 0.000 0.161(19) 0.000

loop_
_atom_site_label
_atom_site_type_symbol
_atom_site_fract_x
_atom_site_fract_y
_atom_site_fract_z
_atom_site_U_iso_or_equiv
_atom_site_thermal_displace_type
_atom_site_occupancy
_atom_site_calc_flag
_atom_site_refinement_flags
_atom_site_disorder_group
Au1 Au 0.342326(12) 0.464334(12) 0.16611(2) 0.02775(10) Uani 1 d . .
Cl1 Cl 0.33789(9) 0.54296(8) 0.19686(14) 0.0457(7) Uani 1 d . .
Au2 Au 0.333052(12) 0.476108(12) 0.52304(2) 0.03044(10) Uani 1 d . .
Cl2 Cl 0.32726(9) 0.55542(8) 0.48491(14) 0.0439(7) Uani 1 d . .
P1 P 0.34534(8) 0.38557(8) 0.14444(13) 0.0227(5) Uani 1 d U .
P2 P 0.42777(9) 0.43217(9) 0.3994(2) 0.0399(7) Uani 1 d U .
P3 P 0.34177(8) 0.39642(8) 0.54617(13) 0.0272(6) Uani 1 d U .
P4 P 0.25593(8) 0.39968(8) 0.21764(13) 0.0282(6) Uani 1 d U .
N1 N 0.3013(2) 0.3622(2) 0.0647(4) 0.022(2) Uani 1 d U .
N2 N 0.3435(2) 0.2977(2) 0.0634(4) 0.026(2) Uani 1 d U .
N3 N 0.3841(2) 0.3664(2) 0.1349(4) 0.025(2) Uani 1 d U .
N4 N 0.4773(3) 0.4291(3) 0.4144(5) 0.039(2) Uani 1 d U .
N5 N 0.5166(3) 0.4200(3) 0.5460(5) 0.043(2) Uani 1 d U .
N6 N 0.4471(3) 0.4528(2) 0.4896(5) 0.042(2) Uani 1 d U .
N7 N 0.3859(2) 0.3777(3) 0.6298(4) 0.032(2) Uani 1 d U .
N8 N 0.3518(3) 0.3031(3) 0.6265(4) 0.033(2) Uani 1 d U .
N9 N 0.3031(2) 0.3661(2) 0.5469(4) 0.025(2) Uani 1 d U .
N10 N 0.2556(2) 0.4392(2) 0.2782(4) 0.031(2) Uani 1 d U .
N11 N 0.1943(2) 0.4019(3) 0.2657(4) 0.039(2) Uani 1 d U .
N12 N 0.2006(2) 0.3852(2) 0.1623(5) 0.033(2) Uani 1 d U .
O1 O 0.2693(2) 0.3006(2) -0.0218(3) 0.038(2) Uani 1 d U .
O2 O 0.4156(2) 0.3044(2) 0.1104(4) 0.050(2) Uani 1 d U .
O3 O 0.5485(2) 0.4101(3) 0.4820(5) 0.071(2) Uani 1 d U .
O4 O 0.4942(3) 0.4457(3) 0.6187(4) 0.070(2) Uani 1 d U .
O5 O 0.4245(2) 0.3169(2) 0.7172(4) 0.051(2) Uani 1 d U .
O6 O 0.2786(2) 0.2963(2) 0.5691(4) 0.043(2) Uani 1 d U .
O7 O 0.2377(2) 0.4575(2) 0.3611(4) 0.053(2) Uani 1 d U .
O8 O 0.1395(2) 0.3679(3) 0.1562(4) 0.058(2) Uani 1 d U .
O9 O 0.3506(2) 0.3572(2) 0.2157(3) 0.0223(13) Uani 1 d U .
O10 O 0.4139(2) 0.3747(2) 0.3981(3) 0.0291(14) Uani 1 d U .
O11 O 0.3441(2) 0.3735(2) 0.4787(3) 0.0230(13) Uani 1 d U .
O12 O 0.2798(2) 0.3520(2) 0.2748(3) 0.0262(14) Uani 1 d U .
C1 C 0.2592(3) 0.3864(3) 0.0247(5) 0.035(2) Uani 1 d U .
H1A H 0.2550(7) 0.4054(14) -0.0182(17) 0.042 Uiso 1 calc R .
H1B H 0.2581(6) 0.4085(13) 0.0599(9) 0.042 Uiso 1 calc R .
H1C H 0.2361(3) 0.3617(3) 0.0054(23) 0.042 Uiso 1 calc R .
C2 C 0.3031(3) 0.3185(3) 0.0323(5) 0.028(2) Uani 1 d U .
C3 C 0.3434(3) 0.2465(3) 0.0379(5) 0.047(3) Uani 1 d U .
H3A H 0.3388(18) 0.2475(3) -0.0123(15) 0.056 Uiso 1 calc R .
H3B H 0.3199(11) 0.2277(6) 0.0343(30) 0.056 Uiso 1 calc R .
H3C H 0.3715(7) 0.2309(7) 0.0750(17) 0.056 Uiso 1 calc R .
C4 C 0.3830(3) 0.3215(3) 0.1036(5) 0.031(2) Uani 1 d U .
C5 C 0.4220(3) 0.3976(3) 0.1563(5) 0.041(2) Uani 1 d U .
H5A H 0.4483(4) 0.3843(11) 0.2025(18) 0.057 Uiso 1 calc R .
H5B H 0.4169(8) 0.4311(5) 0.1662(30) 0.057 Uiso 1 calc R .
H5C H 0.4259(11) 0.3979(16) 0.1145(13) 0.057 Uiso 1 calc R .
C6 C 0.4762(4) 0.4372(4) 0.3431(6) 0.072(4) Uani 1 d U .
H6A H 0.4488(11) 0.4534(22) 0.3042(15) 0.101 Uiso 1 calc R .
H6B H 0.4783(23) 0.4055(5) 0.3236(23) 0.101 Uiso 1 calc R .
H6C H 0.5009(13) 0.4580(22) 0.3553(10) 0.101 Uiso 1 calc R .
C7 C 0.5155(3) 0.4189(3) 0.4799(6) 0.041(2) Uani 1 d U .
C8 C 0.5580(3) 0.4020(4) 0.6170(7) 0.077(4) Uani 1 d U .
H8A H 0.5800(8) 0.3963(25) 0.6061(12) 0.108 Uiso 1 calc R .
H8B H 0.5523(6) 0.3712(15) 0.6337(24) 0.108 Uiso 1 calc R .
H8C H 0.5689(13) 0.4267(12) 0.6574(14) 0.108 Uiso 1 calc R .
C9 C 0.4868(3) 0.4405(3) 0.5549(6) 0.040(2) Uani 1 d U .
C10 C 0.4160(4) 0.4777(3) 0.4996(7) 0.071(4) Uani 1 d U .
H10A H 0.3980(15) 0.4533(4) 0.5034(38) 0.086 Uiso 1 calc R .
H10B H 0.3973(14) 0.4992(18) 0.4558(18) 0.086 Uiso 1 calc R .
H10C H 0.4319(4) 0.4974(19) 0.5465(20) 0.086 Uiso 1 calc R .
C11 C 0.4238(3) 0.4100(3) 0.6746(5) 0.041(2) Uani 1 d U .
H11A H 0.4169(6) 0.4425(7) 0.6506(17) 0.058 Uiso 1 calc R .
H11B H 0.4487(6) 0.3961(10) 0.6765(26) 0.058 Uiso 1 calc R .
H11C H 0.4312(11) 0.4130(16) 0.7266(10) 0.058 Uiso 1 calc R .
C12 C 0.3904(4) 0.3314(3) 0.6629(6) 0.036(2) Uani 1 d U .
C13 C 0.3569(3) 0.2511(3) 0.6522(5) 0.046(3) Uani 1 d U .
H13A H 0.3559(19) 0.2495(4) 0.6972(20) 0.065 Uiso 1 calc R .
H13B H 0.3851(9) 0.2384(7) 0.6654(31) 0.065 Uiso 1 calc R .
H13C H 0.3332(11) 0.2312(5) 0.6110(13) 0.065 Uiso 1 calc R .
C14 C 0.3087(4) 0.3201(3) 0.5804(5) 0.036(2) Uani 1 d U .
C15 C 0.2592(3) 0.3873(3) 0.5085(5) 0.038(2) Uani 1 d U .
H15A H 0.2569(6) 0.4161(12) 0.4788(24) 0.053 Uiso 1 calc R .
H15B H 0.2539(7) 0.3972(17) 0.5469(5) 0.053 Uiso 1 calc R .
H15C H 0.2374(3) 0.3628(7) 0.4743(22) 0.053 Uiso 1 calc R .
C16 C 0.2906(3) 0.4746(4) 0.3186(6) 0.056(3) Uani 1 d U .
H16A H 0.2999(14) 0.4850(17) 0.2859(14) 0.079 Uiso 1 calc R .
H16B H 0.3153(8) 0.4595(8) 0.3653(18) 0.079 Uiso 1 calc R .
H16C H 0.2803(7) 0.5032(10) 0.3321(31) 0.079 Uiso 1 calc R .
C17 C 0.2301(3) 0.4353(3) 0.3057(6) 0.036(2) Uani 1 d U .
C18 C 0.1675(3) 0.3967(5) 0.2948(6) 0.077(4) Uani 1 d U .
H18A H 0.1787(15) 0.4183(20) 0.3392(26) 0.107 Uiso 1 calc R .
H18B H 0.1684(19) 0.3625(7) 0.3102(39) 0.107 Uiso 1 calc R .
H18C H 0.1373(6) 0.4058(26) 0.2549(15) 0.107 Uiso 1 calc R .
C19 C 0.1763(3) 0.3837(3) 0.1932(6) 0.041(2) Uani 1 d U .
C20 C 0.1809(3) 0.3720(3) 0.0911(5) 0.035(2) Uani 1 d U .
H20A H 0.1980(8) 0.3830(15) 0.0718(9) 0.042 Uiso 1 calc R .
H20B H 0.1518(6) 0.3871(14) 0.0606(7) 0.042 Uiso 1 calc R .
H20C H 0.1780(14) 0.3362(3) 0.0872(6) 0.042 Uiso 1 calc R .
C31 C 0.3553(3) 0.3056(3) 0.2237(4) 0.022(2) Uani 1 d U .
C32 C 0.3178(3) 0.2755(3) 0.1893(5) 0.023(2) Uani 1 d U .
C33 C 0.3245(3) 0.2253(3) 0.1950(5) 0.027(2) Uani 1 d U .
H33 H 0.2998(3) 0.2043(3) 0.1717(5) 0.032 Uiso 1 calc R .
C34 C 0.3667(3) 0.2033(3) 0.2339(5) 0.027(2) Uani 1 d U .
C35 C 0.4009(3) 0.2348(3) 0.2697(5) 0.027(2) Uani 1 d U .
H35 H 0.4295(3) 0.2212(3) 0.2991(5) 0.032 Uiso 1 calc R .
C36 C 0.3970(3) 0.2864(3) 0.2662(4) 0.021(2) Uani 1 d U .
C37 C 0.4378(3) 0.3191(3) 0.3129(5) 0.029(2) Uani 1 d U .
H37A H 0.4590(3) 0.3105(3) 0.3007(5) 0.035 Uiso 1 calc R .
H37B H 0.4295(3) 0.3540(3) 0.2993(5) 0.035 Uiso 1 calc R .
C38 C 0.3715(3) 0.1476(3) 0.2333(6) 0.042(2) Uani 1 d U .
C39 C 0.3343(3) 0.1203(3) 0.2290(7) 0.063(3) Uani 1 d U .
H39A H 0.3341(12) 0.1288(18) 0.2735(18) 0.076 Uiso 1 calc R .
H39B H 0.3386(11) 0.0848(3) 0.2284(36) 0.076 Uiso 1 calc R .
H39C H 0.3064(4) 0.1299(17) 0.1822(18) 0.076 Uiso 1 calc R .
C40 C 0.4148(3) 0.1302(3) 0.3037(6) 0.063(3) Uani 1 d U .
H40A H 0.4165(9) 0.1396(19) 0.3498(7) 0.075 Uiso 1 calc R .
H40B H 0.4389(3) 0.1454(17) 0.3045(19) 0.075 Uiso 1 calc R .
H40C H 0.4168(9) 0.0944(4) 0.3020(18) 0.075 Uiso 1 calc R .
C41 C 0.3691(4) 0.1350(3) 0.1619(7) 0.067(3) Uani 1 d U .
H41A H 0.3412(4) 0.1464(3) 0.1169(7) 0.080 Uiso 1 calc R .
H41B H 0.3714(4) 0.0994(3) 0.1589(7) 0.080 Uiso 1 calc R .
H41C H 0.3931(4) 0.1512(3) 0.1635(7) 0.080 Uiso 1 calc R .
C42 C 0.4438(3) 0.3356(3) 0.4361(5) 0.023(2) Uani 1 d U .
C43 C 0.4587(3) 0.3117(3) 0.3981(5) 0.028(2) Uani 1 d U .
C44 C 0.4917(3) 0.2763(3) 0.4383(5) 0.027(2) Uani 1 d U .
H44 H 0.5028(3) 0.2602(3) 0.4130(5) 0.033 Uiso 1 calc R .
C45 C 0.5084(3) 0.2643(3) 0.5126(5) 0.028(2) Uani 1 d U .
C46 C 0.4903(3) 0.2876(3) 0.5462(5) 0.027(2) Uani 1 d U .
H46 H 0.5012(3) 0.2794(3) 0.5975(5) 0.032 Uiso 1 calc R .
C47 C 0.4574(3) 0.3221(3) 0.5094(5) 0.023(2) Uani 1 d U .
C48 C 0.4331(3) 0.3383(3) 0.5438(5) 0.026(2) Uani 1 d U .
H48A H 0.4530(3) 0.3373(3) 0.6002(5) 0.032 Uiso 1 calc R .
H48B H 0.4228(3) 0.3726(3) 0.5282(5) 0.032 Uiso 1 calc R .
C49 C 0.5449(3) 0.2259(3) 0.5545(5) 0.039(2) Uani 1 d U .
C50 C 0.5827(4) 0.2407(5) 0.5490(8) 0.102(5) Uani 1 d U .
H50A H 0.5939(4) 0.2730(5) 0.5729(8) 0.122 Uiso 1 calc R .
H50B H 0.5724(4) 0.2423(5) 0.4952(8) 0.122 Uiso 1 calc R .
H50C H 0.6062(4) 0.2163(5) 0.5756(8) 0.122 Uiso 1 calc R .
C51 C 0.5647(4) 0.2219(5) 0.6382(6) 0.102(5) Uani 1 d U .
H51A H 0.5764(4) 0.2539(5) 0.6626(6) 0.123 Uiso 1 calc R .
H51B H 0.5883(4) 0.1976(5) 0.6610(6) 0.123 Uiso 1 calc R .
H51C H 0.5423(4) 0.2114(5) 0.6460(6) 0.123 Uiso 1 calc R .
C52 C 0.5274(4) 0.1769(4) 0.5184(7) 0.081(4) Uani 1 d U .
H52A H 0.5144(4) 0.1792(4) 0.4634(7) 0.097 Uiso 1 calc R .
H52B H 0.5051(4) 0.1666(4) 0.5264(7) 0.097 Uiso 1 calc R .
H52C H 0.5512(4) 0.1529(4) 0.5415(7) 0.097 Uiso 1 calc R .
C53 C 0.3518(3) 0.3220(3) 0.4791(5) 0.022(2) Uani 1 d U .
C54 C 0.3945(3) 0.3051(3) 0.5173(5) 0.025(2) Uani 1 d U .
C55 C 0.4007(3) 0.2540(3) 0.5251(5) 0.030(2) Uani 1 d U .
H55 H 0.4296(3) 0.2414(3) 0.5514(5) 0.037 Uiso 1 calc R .
C56 C 0.3668(3) 0.2216(3) 0.4963(5) 0.030(2) Uani 1 d U .
C57 C 0.3244(3) 0.2404(3) 0.4525(5) 0.025(2) Uani 1 d U .
H57 H 0.3005(3) 0.2180(3) 0.4293(5) 0.031 Uiso 1 calc R .
C58 C 0.3157(3) 0.2907(3) 0.4414(5) 0.023(2) Uani 1 d U .
C59 C 0.2687(3) 0.3078(3) 0.3852(5) 0.027(2) Uani 1 d U .
H59A H 0.2677(3) 0.3441(3) 0.3816(5) 0.032 Uiso 1 calc R 2
H59B H 0.2505(3) 0.2972(3) 0.4030(5) 0.032 Uiso 1 calc R 2
C60 C 0.3740(3) 0.1661(3) 0.5036(6) 0.046(3) Uani 1 d DU .
C61 C 0.4203(5) 0.1520(5) 0.5482(15) 0.105(9) Uani 0.66(2) d PDU 1
H61A H 0.4348(5) 0.1684(5) 0.5273(15) 0.127 Uiso 0.66(2) calc PR 1
H61B H 0.4227(5) 0.1163(5) 0.5456(15) 0.127 Uiso 0.66(2) calc PR 1
H61C H 0.4343(5) 0.1619(5) 0.6016(15) 0.127 Uiso 0.66(2) calc PR 1
C62 C 0.3548(8) 0.1455(5) 0.4240(10) 0.092(7) Uani 0.66(2) d PDU 1
H62A H 0.3238(8) 0.1539(5) 0.3906(10) 0.110 Uiso 0.66(2) calc PR 1
H62B H 0.3582(8) 0.1097(5) 0.4270(10) 0.110 Uiso 0.66(2) calc PR 1
H62C H 0.3703(8) 0.1596(5) 0.4032(10) 0.110 Uiso 0.66(2) calc PR 1
C63 C 0.3517(7) 0.1426(5) 0.5344(14) 0.072(6) Uani 0.66(2) d PDU 1
H63A H 0.3207(7) 0.1517(5) 0.5033(14) 0.087 Uiso 0.66(2) calc PR 1
H63B H 0.3650(7) 0.1534(5) 0.5872(14) 0.087 Uiso 0.66(2) calc PR 1
H63C H 0.3544(7) 0.1068(5) 0.5334(14) 0.087 Uiso 0.66(2) calc PR 1
C61' C 0.4041(12) 0.1569(13) 0.5918(13) 0.081(12) Uiso 0.34(2) d PDU 2
H61D H 0.4309(12) 0.1763(13) 0.6141(13) 0.097 Uiso 0.34(2) calc PR 2
H61E H 0.4115(12) 0.1219(13) 0.6016(13) 0.097 Uiso 0.34(2) calc PR 2
H61F H 0.3888(12) 0.1668(13) 0.6149(13) 0.097 Uiso 0.34(2) calc PR 2
C62' C 0.3995(12) 0.1511(13) 0.4755(22) 0.073(12) Uiso 0.34(2) d PDU 2
H62D H 0.4251(12) 0.1725(13) 0.4969(22) 0.088 Uiso 0.34(2) calc PR 2
H62E H 0.3817(12) 0.1534(13) 0.4196(22) 0.088 Uiso 0.34(2) calc PR 2
H62F H 0.4092(12) 0.1170(13) 0.4908(22) 0.088 Uiso 0.34(2) calc PR 2
C63' C 0.3358(9) 0.1369(14) 0.4784(23) 0.091(14) Uiso 0.34(2) d PDU 2
H63D H 0.3204(9) 0.1505(14) 0.4996(23) 0.109 Uiso 0.34(2) calc PR 2
H63E H 0.3445(9) 0.1030(14) 0.4961(23) 0.109 Uiso 0.34(2) calc PR 2
H63F H 0.3163(9) 0.1374(14) 0.4225(23) 0.109 Uiso 0.34(2) calc PR 2
C64 C 0.2608(3) 0.3049(3) 0.2582(5) 0.023(2) Uani 1 d U 2
C65 C 0.2516(3) 0.2852(3) 0.3074(5) 0.022(2) Uani 1 d U 2
C66 C 0.2292(3) 0.2400(3) 0.2879(5) 0.025(2) Uani 1 d U 2
H66 H 0.2213(3) 0.2269(3) 0.3198(5) 0.030 Uiso 1 calc R 2
C67 C 0.2184(3) 0.2141(3) 0.2225(5) 0.024(2) Uani 1 d U 2
C68 C 0.2318(3) 0.2341(3) 0.1791(4) 0.020(2) Uani 1 d U 2
H68 H 0.2258(3) 0.2166(3) 0.1355(4) 0.024 Uiso 1 calc R 2
C69 C 0.2535(3) 0.2783(3) 0.1965(4) 0.019(2) Uani 1 d U 2
C70 C 0.2721(3) 0.2949(3) 0.1520(5) 0.023(2) Uani 1 d U 2
H70A H 0.2534(3) 0.2827(3) 0.0988(5) 0.028 Uiso 1 calc R 2
H70B H 0.2725(3) 0.3313(3) 0.1505(5) 0.028 Uiso 1 calc R 2
C71 C 0.1953(3) 0.1641(3) 0.2032(5) 0.034(2) Uani 1 d U 2
C72 C 0.1701(4) 0.1526(4) 0.1198(6) 0.079(4) Uani 1 d U 2
H72A H 0.1904(4) 0.1448(24) 0.1058(10) 0.095 Uiso 1 calc R 2
H72B H 0.1524(17) 0.1811(10) 0.0904(6) 0.095 Uiso 1 calc R 2
H72C H 0.1510(17) 0.1244(16) 0.1086(9) 0.095 Uiso 1 calc R 2
C73 C 0.1643(3) 0.1610(3) 0.2279(5) 0.046(3) Uani 1 d U 2
H73A H 0.1811(3) 0.1614(20) 0.2839(5) 0.055 Uiso 1 calc R 2
H73B H 0.1474(13) 0.1304(10) 0.2086(26) 0.055 Uiso 1 calc R 2
H73C H 0.1443(11) 0.1891(11) 0.2073(25) 0.055 Uiso 1 calc R 2
C74 C 0.2309(4) 0.1248(3) 0.2459(9) 0.104(5) Uani 1 d U 2
H74A H 0.2480(4) 0.1314(3) 0.3009(9) 0.125 Uiso 1 calc R 2
H74B H 0.2501(4) 0.1254(3) 0.2282(9) 0.125 Uiso 1 calc R 2
H74C H 0.2172(4) 0.0923(3) 0.2357(9) 0.125 Uiso 1 calc R 2
O1W O 0.5000 0.4970(5) 0.7500 0.119(5) Uani 1 d S 2
O2W O 0.5000 0.2575(8) 0.7500 0.227(10) Uiso 1 d S 2
C96 C 0.5000 0.2187(8) 0.2500 0.102(8) Uani 1 d SU 2
H96 H 0.5000 0.2536(8) 0.2500 0.122 Uiso 1 calc SR 2
C97 C 0.4744(6) 0.1975(7) 0.1847(11) 0.117(6) Uani 1 d U 2
H97 H 0.4561(6) 0.2164(7) 0.1397(11) 0.141 Uiso 1 calc R 2
C98 C 0.4740(6) 0.1519(8) 0.1814(12) 0.124(6) Uani 1 d U 2
C95 C 0.4582(11) 0.1073(13) 0.1378(21) 0.320(15) Uiso 1 d U 2
C99 C 0.5000 0.1227(8) 0.2500 0.114(8) Uani 1 d SU 2
H99 H 0.5000 0.0878(8) 0.2500 0.136 Uiso 1 calc SR 2
C101 C 0.1607(4) 0.5044(3) 0.0689(5) 0.113(5) Uiso 1 d GU 2
C102 C 0.1272(3) 0.4974(3) -0.0077(6) 0.096(4) Uiso 1 d GU 2
H102 H 0.0979(3) 0.4945(5) -0.0228(9) 0.115 Uiso 1 calc R 2
C103 C 0.1367(3) 0.4945(3) -0.0621(4) 0.116(5) Uiso 1 d GU 2
H103 H 0.1138(4) 0.4896(5) -0.1144(5) 0.139 Uiso 1 calc R 2
C104 C 0.1796(4) 0.4986(3) -0.0400(5) 0.111(5) Uiso 1 d GU 2
H104 H 0.1860(5) 0.4966(5) -0.0772(7) 0.133 Uiso 1 calc R 2
C105 C 0.2131(3) 0.5057(3) 0.0366(6) 0.103(5) Uiso 1 d GU 2
H105 H 0.2424(3) 0.5085(5) 0.0517(9) 0.124 Uiso 1 calc R 2
C106 C 0.2036(3) 0.5086(3) 0.0910(4) 0.104(5) Uiso 1 d GU 2
H106 H 0.2265(4) 0.5134(5) 0.1433(5) 0.125 Uiso 1 calc R 2
C107 C 0.1437(7) 0.5059(8) 0.1182(13) 0.196(9) Uiso 1 d U 2

loop_
_atom_type_symbol
_atom_type_description
_atom_type_scat_dispersion_real
_atom_type_scat_dispersion_imag
_atom_type_scat_source
C C 0.0033 0.0016 'International Tables Vol C Tables 4.2.6.8 and 6.1.1.4'
H H 0.0000 0.0000 'International Tables Vol C Tables 4.2.6.8 and 6.1.1.4'
N N 0.0061 0.0033 'International Tables Vol C Tables 4.2.6.8 and 6.1.1.4'
O O 0.0106 0.0060 'International Tables Vol C Tables 4.2.6.8 and 6.1.1.4'
P P 0.1023 0.0942 'International Tables Vol C Tables 4.2.6.8 and 6.1.1.4'
Cl Cl 0.1484 0.1585 'International Tables Vol C Tables 4.2.6.8 and 6.1.1.4'
Au Au -2.0133 8.8022 'International Tables Vol C Tables 4.2.6.8 and 6.1.1.4'

loop_
_geom_angle_atom_site_label_1
_geom_angle_atom_site_label_2
_geom_angle_atom_site_label_3
_geom_angle
_geom_angle_site_symmetry_1
_geom_angle_site_symmetry_3
_geom_angle_publ_flag
P1 Au1 Cl1 174.40(8) . . y
P1 Au1 Au2 106.04(6) . 6_565 y
Cl1 Au1 Au2 79.37(6) . 6_565 y
P3 Au2 Cl2 170.12(8) . . y
P3 Au2 Au1 110.69(6) . 6_566 y
Cl2 Au2 Au1 78.51(6) . 6_566 y
O9 P1 N3 108.6(3) . . y
O9 P1 N1 107.2(3) . . y
N3 P1 N1 100.2(3) . . y
O9 P1 Au1 105.2(2) . . y
N3 P1 Au1 118.9(2) . . y
N1 P1 Au1 116.3(2) . . y
O10 P2 N4 104.8(3) . . y
O10 P2 N6 105.0(3) . . y
N4 P2 N6 95.0(4) . . y
O11 P3 N9 107.5(3) . . y
O11 P3 N7 108.1(3) . . y
N9 P3 N7 99.8(4) . . y
O11 P3 Au2 104.9(2) . . y
N9 P3 Au2 118.1(3) . . y
N7 P3 Au2 117.9(3) . . y
O12 P4 N10 100.1(3) . . y
O12 P4 N12 104.8(3) . . y
N10 P4 N12 98.1(4) . . y
C2 N1 C1 116.0(7) . . y
C2 N1 P1 121.9(6) . . y
C1 N1 P1 122.1(5) . . y
C4 N2 C2 126.7(7) . . y
C4 N2 C3 116.4(7) . . y
C2 N2 C3 115.7(7) . . y
C4 N3 C5 114.8(7) . . y
C4 N3 P1 123.3(6) . . y
C5 N3 P1 121.9(5) . . y
C7 N4 C6 118.8(9) . . y
C7 N4 P2 127.5(7) . . y
C6 N4 P2 113.7(7) . . y
C9 N5 C7 127.0(9) . . y
C9 N5 C8 116.8(9) . . y
C7 N5 C8 115.8(9) . . y
C9 N6 C10 116.9(9) . . y
C9 N6 P2 125.1(6) . . y
C10 N6 P2 117.0(7) . . y
C12 N7 C11 114.6(8) . . y
C12 N7 P3 124.8(7) . . y
C11 N7 P3 120.6(6) . . y
C14 N8 C12 127.5(8) . . y
C14 N8 C13 115.3(8) . . y
C12 N8 C13 116.0(8) . . y
C14 N9 C15 115.5(7) . . y
C14 N9 P3 124.8(7) . . y
C15 N9 P3 119.7(6) . . y
C17 N10 C16 113.9(8) . . y
C17 N10 P4 125.7(6) . . y
C16 N10 P4 119.0(6) . . y
C19 N11 C17 126.0(8) . . y
C19 N11 C18 115.5(8) . . y
C17 N11 C18 116.4(8) . . y
C20 N12 C19 117.1(8) . . y
C20 N12 P4 121.0(6) . . y
C19 N12 P4 121.7(7) . . y
C31 O9 P1 121.8(5) . . y
C42 O10 P2 124.7(5) . . y
C53 O11 P3 119.1(5) . . y
C64 O12 P4 123.2(5) . . y
O1 C2 N2 123.1(8) . . y
O1 C2 N1 119.4(8) . . y
N2 C2 N1 117.5(8) . . y
O2 C4 N2 122.2(8) . . y
O2 C4 N3 121.4(9) . . y
N2 C4 N3 116.4(8) . . y
O3 C7 N4 121.9(10) . . y
O3 C7 N5 121.2(10) . . y
N4 C7 N5 117.0(9) . . y
O4 C9 N5 121.1(11) . . y
O4 C9 N6 121.6(10) . . y
N5 C9 N6 117.2(9) . . y
O5 C12 N7 122.5(9) . . y
O5 C12 N8 122.8(9) . . y
N7 C12 N8 114.8(9) . . y
O6 C14 N9 122.3(10) . . y
O6 C14 N8 122.1(9) . . y
N9 C14 N8 115.6(8) . . y
O7 C17 N10 122.9(9) . . y
O7 C17 N11 121.3(9) . . y
N10 C17 N11 115.7(8) . . y
O8 C19 N11 120.3(10) . . y
O8 C19 N12 120.4(10) . . y
N11 C19 N12 119.2(9) . . y
C36 C31 C32 122.2(7) . . y
C36 C31 O9 118.2(7) . . y
C32 C31 O9 119.6(7) . . y
C33 C32 C31 116.8(8) . . y
C33 C32 C70 119.1(7) . . y
C31 C32 C70 124.0(7) . . y
C32 C33 C34 123.4(8) . . y
C35 C34 C33 115.8(7) . . y
C35 C34 C38 123.7(8) . . y
C33 C34 C38 120.5(8) . . y
C34 C35 C36 124.3(8) . . y
C31 C36 C35 117.1(8) . . y
C31 C36 C37 122.3(7) . . y
C35 C36 C37 120.4(8) . . y
C43 C37 C36 109.8(6) . . y
C41 C38 C40 110.1(9) . . y
C41 C38 C34 107.1(8) . . y
C40 C38 C34 111.4(8) . . y
C41 C38 C39 107.2(9) . . y
C40 C38 C39 109.0(8) . . y
C34 C38 C39 112.0(8) . . y
C43 C42 C47 121.5(8) . . y
C43 C42 O10 118.0(7) . . y
C47 C42 O10 120.6(7) . . y
C42 C43 C44 118.2(8) . . y
C42 C43 C37 122.1(8) . . y
C44 C43 C37 119.5(8) . . y
C45 C44 C43 122.1(8) . . y
C44 C45 C46 117.0(8) . . y
C44 C45 C49 120.2(8) . . y
C46 C45 C49 122.8(8) . . y
C47 C46 C45 123.6(8) . . y
C46 C47 C42 117.3(8) . . y
C46 C47 C48 120.3(8) . . y
C42 C47 C48 121.8(7) . . y
C54 C48 C47 110.4(6) . . y
C52 C49 C51 108.8(10) . . y
C52 C49 C50 110.4(9) . . y
C51 C49 C50 105.0(10) . . y
C52 C49 C45 109.0(8) . . y
C51 C49 C45 114.5(8) . . y
C50 C49 C45 109.1(8) . . y
C54 C53 C58 122.9(7) . . y
C54 C53 O11 119.1(7) . . y
C58 C53 O11 118.0(7) . . y
C53 C54 C55 117.0(8) . . y
C53 C54 C48 123.4(7) . . y
C55 C54 C48 119.5(8) . . y
C56 C55 C54 122.5(9) . . y
C55 C56 C57 118.1(8) . . y
C55 C56 C60 121.8(9) . . y
C57 C56 C60 119.7(8) . . y
C56 C57 C58 122.5(8) . . y
C57 C58 C53 116.4(8) . . y
C57 C58 C59 119.0(7) . . y
C53 C58 C59 124.4(7) . . y
C58 C59 C65 108.2(6) . . y
C63' C60 C62' 115.8(20) . . y
C61 C60 C63 110.6(13) . . y
C61 C60 C62 104.9(14) . . y
C63 C60 C62 108.1(13) . . y
C63' C60 C56 115.4(18) . . y
C62' C60 C56 111.0(16) . . y
C61 C60 C56 113.4(9) . . y
C63 C60 C56 111.4(9) . . y
C62 C60 C56 108.0(9) . . y
C63' C60 C61' 103.9(18) . . y
C62' C60 C61' 105.1(18) . . y
C56 C60 C61' 104.1(15) . . y
C65 C64 C69 121.0(7) . . y
C65 C64 O12 118.0(7) . . y
C69 C64 O12 120.9(7) . . y
C64 C65 C66 118.4(7) . . y
C64 C65 C59 122.3(7) . . y
C66 C65 C59 118.9(7) . . y
C67 C66 C65 121.3(7) . . y
C68 C67 C66 117.1(7) . . y
C68 C67 C71 122.0(7) . . y
C66 C67 C71 120.8(7) . . y
C69 C68 C67 122.8(7) . . y
C68 C69 C64 118.9(7) . . y
C68 C69 C70 119.7(7) . . y
C64 C69 C70 121.2(7) . . y
C32 C70 C69 110.3(6) . . y
C72 C71 C73 108.1(8) . . y
C72 C71 C74 107.7(9) . . y
C73 C71 C74 109.0(9) . . y
C72 C71 C67 112.4(8) . . y
C73 C71 C67 112.1(7) . . y
C74 C71 C67 107.3(8) . . y
C97 C96 C97 126.8(28) . 2_655 y
C98 C97 C96 119.0(24) . . y
C97 C98 C99 120.8(22) . . y
C97 C98 C95 150.3(29) . . y
C99 C98 C95 88.9(20) . . y
C98 C95 C99 45.8(15) . . y
C98 C99 C98 113.3(23) . 2_655 y
C98 C99 C95 45.4(11) . . y
C98 C99 C95 158.7(22) 2_655 . y
C98 C99 C95 158.6(22) . 2_655 y
C98 C99 C95 45.4(11) 2_655 2_655 y
C95 C99 C95 156.0(25) . 2_655 y
C102 C101 C106 120.0 . . y
C102 C101 C107 111.6(11) . . y
C106 C101 C107 128.4(11) . . y
C103 C102 C101 120.0 . . y
C102 C103 C104 120.0 . . y
C105 C104 C103 120.0 . . y
C106 C105 C104 120.0 . . y
C105 C106 C101 120.0 . . y

loop_
_geom_bond_atom_site_label_1
_geom_bond_atom_site_label_2
_geom_bond_distance
_geom_bond_site_symmetry_2
_geom_bond_publ_flag
Au1 P1 2.209(2) . y
Au1 Cl1 2.270(2) . y
Au1 Au2 3.2879(7) 6_565 y
Au2 P3 2.206(2) . y
Au2 Cl2 2.272(2) . y
Au2 Au1 3.2879(7) 6_566 y
P1 O9 1.612(5) . y
P1 N3 1.653(7) . y
P1 N1 1.676(7) . y
P2 O10 1.643(5) . y
P2 N4 1.686(8) . y
P2 N6 1.716(8) . y
P3 O11 1.613(5) . y
P3 N9 1.667(7) . y
P3 N7 1.672(8) . y
P4 O12 1.651(6) . y
P4 N10 1.683(7) . y
P4 N12 1.740(8) . y
N1 C2 1.394(10) . y
N1 C1 1.447(9) . y
N2 C4 1.371(11) . y
N2 C2 1.374(10) . y
N2 C3 1.494(9) . y
N3 C4 1.382(10) . y
N3 C5 1.476(10) . y
N4 C7 1.336(12) . y
N4 C6 1.511(11) . y
N5 C9 1.349(11) . y
N5 C7 1.383(12) . y
N5 C8 1.500(12) . y
N6 C9 1.375(12) . y
N6 C10 1.456(10) . y
N7 C12 1.406(11) . y
N7 C11 1.464(10) . y
N8 C14 1.400(11) . y
N8 C12 1.411(11) . y
N8 C13 1.490(10) . y
N9 C14 1.395(10) . y
N9 C15 1.469(10) . y
N10 C17 1.373(11) . y
N10 C16 1.446(10) . y
N11 C19 1.378(11) . y
N11 C17 1.428(11) . y
N11 C18 1.450(11) . y
N12 C20 1.303(11) . y
N12 C19 1.386(11) . y
O1 C2 1.225(10) . y
O2 C4 1.227(10) . y
O3 C7 1.228(10) . y
O4 C9 1.231(10) . y
O5 C12 1.196(11) . y
O6 C14 1.196(10) . y
O7 C17 1.207(10) . y
O8 C19 1.206(10) . y
O9 C31 1.414(8) . y
O10 C42 1.413(9) . y
O11 C53 1.429(8) . y
O12 C64 1.407(8) . y
C31 C36 1.378(11) . y
C31 C32 1.411(11) . y
C32 C33 1.383(10) . y
C32 C70 1.505(11) . y
C33 C34 1.423(11) . y
C34 C35 1.353(11) . y
C34 C38 1.529(11) . y
C35 C36 1.410(10) . y
C36 C37 1.541(11) . y
C37 C43 1.525(11) . y
C38 C41 1.509(13) . y
C38 C40 1.521(13) . y
C38 C39 1.526(12) . y
C42 C43 1.378(11) . y
C42 C47 1.385(11) . y
C43 C44 1.403(11) . y
C44 C45 1.368(11) . y
C45 C46 1.383(11) . y
C45 C49 1.536(11) . y
C46 C47 1.380(11) . y
C47 C48 1.518(10) . y
C48 C54 1.507(11) . y
C49 C52 1.491(13) . y
C49 C51 1.496(13) . y
C49 C50 1.530(13) . y
C53 C54 1.389(11) . y
C53 C58 1.397(11) . y
C54 C55 1.405(10) . y
C55 C56 1.367(11) . y
C56 C57 1.395(11) . y
C56 C60 1.527(11) . y
C57 C58 1.396(10) . y
C58 C59 1.524(11) . y
C59 C65 1.524(10) . y
C60 C63' 1.44(2) . y
C60 C62' 1.44(2) . y
C60 C61 1.47(2) . y
C60 C63 1.467(15) . y
C60 C62 1.52(2) . y
C60 C61' 1.56(2) . y
C64 C65 1.382(10) . y
C64 C69 1.382(10) . y
C65 C66 1.409(10) . y
C66 C67 1.400(11) . y
C67 C68 1.385(10) . y
C67 C71 1.535(10) . y
C68 C69 1.376(10) . y
C69 C70 1.528(10) . y
C71 C72 1.493(13) . y
C71 C73 1.521(11) . y
C71 C74 1.534(13) . y
C96 C97 1.29(2) . y
C96 C97 1.29(2) 2_655 y
C97 C98 1.24(2) . y
C98 C99 1.45(2) . y
C98 C95 1.44(3) . y
C95 C99 2.02(4) . y
C99 C98 1.45(2) 2_655 y
C99 C95 2.02(4) 2_655 y
C101 C102 1.39 . y
C101 C106 1.39 . y
C101 C107 1.50(2) . y
C102 C103 1.39 . y
C103 C104 1.39 . y
C104 C105 1.39 . y
C105 C106 1.39 . y

loop_
_geom_torsion_atom_site_label_1
_geom_torsion_atom_site_label_2
_geom_torsion_atom_site_label_3
_geom_torsion_atom_site_label_4
_geom_torsion
_geom_torsion_site_symmetry_1
_geom_torsion_site_symmetry_4
_geom_torsion_publ_flag
Cl1 Au1 P1 O9 -16.1(11) . . y
Au2 Au1 P1 O9 179.2(2) 6_565 . y
Cl1 Au1 P1 N3 -137.8(10) . . y
Au2 Au1 P1 N3 57.5(3) 6_565 . y
Cl1 Au1 P1 N1 102.3(10) . . y
Au2 Au1 P1 N1 -62.4(3) 6_565 . y
Cl2 Au2 P3 O11 -13.2(7) . . y
Au1 Au2 P3 O11 -171.2(2) 6_566 . y
Cl2 Au2 P3 N9 -132.8(6) . . y
Au1 Au2 P3 N9 69.1(3) 6_566 . y
Cl2 Au2 P3 N7 107.1(6) . . y
Au1 Au2 P3 N7 -50.9(3) 6_566 . y
O9 P1 N1 C2 -82.0(6) . . y
N3 P1 N1 C2 31.2(6) . . y
Au1 P1 N1 C2 160.7(5) . . y
O9 P1 N1 C1 98.9(6) . . y
N3 P1 N1 C1 -147.9(6) . . y
Au1 P1 N1 C1 -18.4(7) . . y
O9 P1 N3 C4 76.0(7) . . y
N1 P1 N3 C4 -36.1(7) . . y
Au1 P1 N3 C4 -163.9(6) . . y
O9 P1 N3 C5 -106.8(6) . . y
N1 P1 N3 C5 141.1(6) . . y
Au1 P1 N3 C5 13.2(7) . . y
O10 P2 N4 C7 -75.0(8) . . y
N6 P2 N4 C7 31.9(8) . . y
O10 P2 N4 C6 102.5(6) . . y
N6 P2 N4 C6 -150.6(6) . . y
O10 P2 N6 C9 74.1(8) . . y
N4 P2 N6 C9 -32.7(8) . . y
O10 P2 N6 C10 -94.0(7) . . y
N4 P2 N6 C10 159.2(7) . . y
O11 P3 N7 C12 -80.5(7) . . y
N9 P3 N7 C12 31.7(7) . . y
Au2 P3 N7 C12 160.9(6) . . y
O11 P3 N7 C11 99.4(6) . . y
N9 P3 N7 C11 -148.4(6) . . y
Au2 P3 N7 C11 -19.2(7) . . y
O11 P3 N9 C14 80.4(7) . . y
N7 P3 N9 C14 -32.3(7) . . y
Au2 P3 N9 C14 -161.3(6) . . y
O11 P3 N9 C15 -98.0(6) . . y
N7 P3 N9 C15 149.3(6) . . y
Au2 P3 N9 C15 20.3(7) . . y
O12 P4 N10 C17 -70.8(8) . . y
N12 P4 N10 C17 35.9(8) . . y
O12 P4 N10 C16 95.0(7) . . y
N12 P4 N10 C16 -158.4(7) . . y
O12 P4 N12 C20 -105.4(7) . . y
N10 P4 N12 C20 151.9(7) . . y
O12 P4 N12 C19 69.9(7) . . y
N10 P4 N12 C19 -32.8(7) . . y
N3 P1 O9 C31 -49.3(7) . . y
N1 P1 O9 C31 58.1(6) . . y
Au1 P1 O9 C31 -177.5(5) . . y
N4 P2 O10 C42 26.5(7) . . y
N6 P2 O10 C42 -72.9(7) . . y
N9 P3 O11 C53 -56.4(6) . . y
N7 P3 O11 C53 50.5(6) . . y
Au2 P3 O11 C53 177.1(5) . . y
N10 P4 O12 C64 123.6(6) . . y
N12 P4 O12 C64 22.3(7) . . y
C4 N2 C2 O1 155.7(8) . . y
C3 N2 C2 O1 -11.7(12) . . y
C4 N2 C2 N1 -24.3(12) . . y
C3 N2 C2 N1 168.3(7) . . y
C1 N1 C2 O1 -7.6(11) . . y
P1 N1 C2 O1 173.3(6) . . y
C1 N1 C2 N2 172.4(7) . . y
P1 N1 C2 N2 -6.7(10) . . y
C2 N2 C4 O2 -158.5(8) . . y
C3 N2 C4 O2 8.7(12) . . y
C2 N2 C4 N3 20.1(12) . . y
C3 N2 C4 N3 -172.6(7) . . y
C5 N3 C4 O2 16.7(12) . . y
P1 N3 C4 O2 -165.9(7) . . y
C5 N3 C4 N2 -161.9(7) . . y
P1 N3 C4 N2 15.4(10) . . y
C6 N4 C7 O3 -8.9(13) . . y
P2 N4 C7 O3 168.4(7) . . y
C6 N4 C7 N5 169.3(8) . . y
P2 N4 C7 N5 -13.4(12) . . y
C9 N5 C7 O3 162.3(9) . . y
C8 N5 C7 O3 -9.6(13) . . y
C9 N5 C7 N4 -15.9(14) . . y
C8 N5 C7 N4 172.2(8) . . y
C7 N5 C9 O4 -169.2(9) . . y
C8 N5 C9 O4 2.6(13) . . y
C7 N5 C9 N6 14.3(14) . . y
C8 N5 C9 N6 -173.8(8) . . y
C10 N6 C9 O4 7.2(13) . . y
P2 N6 C9 O4 -160.9(7) . . y
C10 N6 C9 N5 -176.3(8) . . y
P2 N6 C9 N5 15.6(12) . . y
C11 N7 C12 O5 -10.4(12) . . y
P3 N7 C12 O5 169.5(7) . . y
C11 N7 C12 N8 170.4(7) . . y
P3 N7 C12 N8 -9.7(11) . . y
C14 N8 C12 O5 158.1(9) . . y
C13 N8 C12 O5 -8.6(13) . . y
C14 N8 C12 N7 -22.8(12) . . y
C13 N8 C12 N7 170.6(7) . . y
C15 N9 C14 O6 10.9(12) . . y
P3 N9 C14 O6 -167.6(7) . . y
C15 N9 C14 N8 -170.9(7) . . y
P3 N9 C14 N8 10.6(10) . . y
C12 N8 C14 O6 -159.4(8) . . y
C13 N8 C14 O6 7.4(12) . . y
C12 N8 C14 N9 22.4(12) . . y
C13 N8 C14 N9 -170.8(7) . . y
C16 N10 C17 O7 -3.6(13) . . y
P4 N10 C17 O7 162.8(7) . . y
C16 N10 C17 N11 178.1(7) . . y
P4 N10 C17 N11 -15.6(11) . . y
C19 N11 C17 O7 163.6(9) . . y
C18 N11 C17 O7 0.7(13) . . y
C19 N11 C17 N10 -18.0(13) . . y
C18 N11 C17 N10 179.0(8) . . y
C17 N11 C19 O8 -158.2(9) . . y
C18 N11 C19 O8 4.9(14) . . y
C17 N11 C19 N12 19.7(14) . . y
C18 N11 C19 N12 -177.2(9) . . y
C20 N12 C19 O8 4.4(13) . . y
P4 N12 C19 O8 -171.1(7) . . y
C20 N12 C19 N11 -173.5(8) . . y
P4 N12 C19 N11 11.0(12) . . y
P1 O9 C31 C36 93.0(8) . . y
P1 O9 C31 C32 -88.1(8) . . y
C36 C31 C32 C33 -5.1(12) . . y
O9 C31 C32 C33 176.0(7) . . y
C36 C31 C32 C70 170.9(7) . . y
O9 C31 C32 C70 -8.0(12) . . y
C31 C32 C33 C34 0.8(12) . . y
C70 C32 C33 C34 -175.4(7) . . y
C32 C33 C34 C35 3.6(12) . . y
C32 C33 C34 C38 -175.8(8) . . y
C33 C34 C35 C36 -4.2(13) . . y
C38 C34 C35 C36 175.2(8) . . y
C32 C31 C36 C35 4.6(12) . . y
O9 C31 C36 C35 -176.5(7) . . y
C32 C31 C36 C37 -171.3(7) . . y
O9 C31 C36 C37 7.6(11) . . y
C34 C35 C36 C31 0.3(12) . . y
C34 C35 C36 C37 176.3(8) . . y
C31 C36 C37 C43 110.1(8) . . y
C35 C36 C37 C43 -65.7(10) . . y
C35 C34 C38 C41 -93.2(11) . . y
C33 C34 C38 C41 86.2(10) . . y
C35 C34 C38 C40 27.1(13) . . y
C33 C34 C38 C40 -153.4(8) . . y
C35 C34 C38 C39 149.5(9) . . y
C33 C34 C38 C39 -31.1(12) . . y
P2 O10 C42 C43 -87.2(8) . . y
P2 O10 C42 C47 92.8(8) . . y
C47 C42 C43 C44 -6.4(12) . . y
O10 C42 C43 C44 173.6(7) . . y
C47 C42 C43 C37 167.9(7) . . y
O10 C42 C43 C37 -12.1(11) . . y
C36 C37 C43 C42 -82.1(9) . . y
C36 C37 C43 C44 92.1(9) . . y
C42 C43 C44 C45 1.5(12) . . y
C37 C43 C44 C45 -172.9(8) . . y
C43 C44 C45 C46 2.0(12) . . y
C43 C44 C45 C49 -179.1(8) . . y
C44 C45 C46 C47 -1.0(12) . . y
C49 C45 C46 C47 -179.9(8) . . y
C45 C46 C47 C42 -3.6(12) . . y
C45 C46 C47 C48 167.5(7) . . y
C43 C42 C47 C46 7.3(12) . . y
O10 C42 C47 C46 -172.7(7) . . y
C43 C42 C47 C48 -163.7(7) . . y
O10 C42 C47 C48 16.3(11) . . y
C46 C47 C48 C54 -88.4(9) . . y
C42 C47 C48 C54 82.3(9) . . y
C44 C45 C49 C52 -66.7(11) . . y
C46 C45 C49 C52 112.2(10) . . y
C44 C45 C49 C51 171.2(10) . . y
C46 C45 C49 C51 -9.9(14) . . y
C44 C45 C49 C50 53.9(12) . . y
C46 C45 C49 C50 -127.2(10) . . y
P3 O11 C53 C54 -89.7(8) . . y
P3 O11 C53 C58 89.8(8) . . y
C58 C53 C54 C55 -7.9(12) . . y
O11 C53 C54 C55 171.5(7) . . y
C58 C53 C54 C48 166.6(7) . . y
O11 C53 C54 C48 -14.0(11) . . y
C47 C48 C54 C53 -122.6(8) . . y
C47 C48 C54 C55 51.8(10) . . y
C53 C54 C55 C56 0.6(13) . . y
C48 C54 C55 C56 -174.1(8) . . y
C54 C55 C56 C57 5.2(13) . . y
C54 C55 C56 C60 178.4(8) . . y
C55 C56 C57 C58 -4.3(13) . . y
C60 C56 C57 C58 -177.6(8) . . y
C56 C57 C58 C53 -2.4(12) . . y
C56 C57 C58 C59 172.9(7) . . y
C54 C53 C58 C57 8.7(12) . . y
O11 C53 C58 C57 -170.7(6) . . y
C54 C53 C58 C59 -166.4(7) . . y
O11 C53 C58 C59 14.2(11) . . y
C57 C58 C59 C65 -57.2(9) . . y
C53 C58 C59 C65 117.7(8) . . y
C55 C56 C60 C63' 173.1(21) . . y
C57 C56 C60 C63' -13.8(23) . . y
C55 C56 C60 C62' -52.6(21) . . y
C57 C56 C60 C62' 120.5(19) . . y
C55 C56 C60 C61 3.9(18) . . y
C57 C56 C60 C61 177.0(15) . . y
C55 C56 C60 C63 129.5(14) . . y
C57 C56 C60 C63 -57.4(16) . . y
C55 C56 C60 C62 -111.9(13) . . y
C57 C56 C60 C62 61.2(14) . . y
C55 C56 C60 C61' 60.0(19) . . y
C57 C56 C60 C61' -126.9(18) . . y
P4 O12 C64 C65 -117.6(7) . . y
P4 O12 C64 C69 65.2(9) . . y
C69 C64 C65 C66 -8.1(13) . . y
O12 C64 C65 C66 174.7(7) . . y
C69 C64 C65 C59 165.4(7) . . y
O12 C64 C65 C59 -11.8(12) . . y
C58 C59 C65 C64 -81.0(9) . . y
C58 C59 C65 C66 92.4(9) . . y
C64 C65 C66 C67 3.2(12) . . y
C59 C65 C66 C67 -170.5(7) . . y
C65 C66 C67 C68 1.9(12) . . y
C65 C66 C67 C71 178.0(8) . . y
C66 C67 C68 C69 -2.3(12) . . y
C71 C67 C68 C69 -178.4(8) . . y
C67 C68 C69 C64 -2.4(12) . . y
C67 C68 C69 C70 172.4(8) . . y
C65 C64 C69 C68 7.8(12) . . y
O12 C64 C69 C68 -175.1(7) . . y
C65 C64 C69 C70 -167.0(7) . . y
O12 C64 C69 C70 10.1(12) . . y
C33 C32 C70 C69 61.4(10) . . y
C31 C32 C70 C69 -114.5(8) . . y
C68 C69 C70 C32 -88.4(9) . . y
C64 C69 C70 C32 86.3(9) . . y
C68 C67 C71 C72 -28.7(12) . . y
C66 C67 C71 C72 155.4(9) . . y
C68 C67 C71 C73 -150.7(8) . . y
C66 C67 C71 C73 33.4(12) . . y
C68 C67 C71 C74 89.6(11) . . y
C66 C67 C71 C74 -86.3(11) . . y
C97 C96 C97 C98 -1.7(14) 2_655 . y
C96 C97 C98 C99 3.2(27) . . y
C96 C97 C98 C95 -177.8(37) . . y
C97 C98 C95 C99 -179.1(47) . . y
C99 C98 C95 C99 0.000(5) . . y
C97 C98 C99 C98 -1.7(14) . 2_655 y
C95 C98 C99 C98 178.8(18) . 2_655 y
C97 C98 C99 C95 179.5(27) . . y
C95 C98 C99 C95 0.000(4) . . y
C97 C98 C99 C95 0.6(44) . 2_655 y
C95 C98 C99 C95 -178.9(17) . 2_655 y
C98 C95 C99 C98 0.000(7) . . y
C98 C95 C99 C98 -3.0(46) . 2_655 y
C98 C95 C99 C95 179.0(15) . 2_655 y
C106 C101 C102 C103 0.0 . . y
C107 C101 C102 C103 -179.4(12) . . y
C101 C102 C103 C104 0.0 . . y
C102 C103 C104 C105 0.0 . . y
C103 C104 C105 C106 0.0 . . y
C104 C105 C106 C101 0.0 . . y
C102 C101 C106 C105 0.0 . . y
C107 C101 C106 C105 179.2(14) . . y
